data_4061472
loop_
_publ_author_name
'Manuel Jim\'enez-Tenorio'
'M. Dolores Palacios Tejero'
'M.Carmen Puerta'
'Pedro Valerga'

_journal_name_full Organometallics
_journal_paper_doi 10.1021/om050199u
_journal_year 2005
_chemical_formula_moiety 'C23 H44 B N10 P2 Ru 1+; C32 H12 B F24 1-'
_chemical_formula_sum 'C55 H56 B2 F24 N10 P2 Ru'
_chemical_formula_weight 1497.73
_chemical_name_common
;
[Ru(\h^5^C~5~Me~5~)(N~2~){(\K^2^-P,P')-^i^Pr~2~PNHCH~2~CH~2~NHP^i^Pr~2~}]
[B{(C~6~H~3~(CF~3~)~2~}~4~]
;
_space_group_IT_number 14
_symmetry_cell_setting monoclinic
_symmetry_space_group_name_Hall '-P 2ybc'
_symmetry_space_group_name_H-M 'P 1 21/c 1'
_cell_angle_alpha 90.00
_cell_angle_beta 108.191(2)
_cell_angle_gamma 90.00
_cell_formula_units_Z 4
_cell_length_a 19.0967(15)
_cell_length_b 18.5933(15)
_cell_length_c 18.3316(15)
_cell_measurement_temperature 100(2)
_cell_volume 6183.7(9)
_diffrn_ambient_temperature 100(2)
_exptl_crystal_density_diffrn 1.609
_cod_original_sg_symbol_H-M 'P 21/c'
_cod_database_code 4061472

loop_
_symmetry_equiv_pos_as_xyz
'x, y, z'
'-x, y+1/2, -z+1/2'
'-x, -y, -z'
'x, -y-1/2, z-1/2'

loop_
_atom_site_label
_atom_site_type_symbol
_atom_site_fract_x
_atom_site_fract_y
_atom_site_fract_z
_atom_site_U_iso_or_equiv
_atom_site_adp_type
_atom_site_occupancy
_atom_site_symmetry_multiplicity
_atom_site_calc_flag
_atom_site_refinement_flags
_atom_site_disorder_assembly
_atom_site_disorder_group
C53 C 0.2412(2) 0.7418(2) 1.0531(3) 0.0183(10) Uani 1 1 d . . .
H53 H 0.2826 0.7731 1.0679 0.022 Uiso 1 1 calc R . .
B2 B 0.1893(3) 0.8150(3) 0.9203(3) 0.0179(11) Uani 1 1 d . . .
Ru1 Ru 0.299197(19) 0.292125(18) 0.92490(2) 0.01736(11) Uani 1 1 d . . .
P1 P 0.39769(6) 0.30160(6) 0.87369(8) 0.0214(3) Uani 1 1 d . . .
P2 P 0.22482(6) 0.22590(6) 0.82051(7) 0.0213(3) Uani 1 1 d . . .
N1 N 0.2159(2) 0.2962(2) 0.9818(2) 0.0258(9) Uani 1 1 d . . .
N2 N 0.1987(2) 0.3619(2) 1.0050(2) 0.0252(9) Uani 1 1 d . . .
N3 N 0.2564(2) 0.3884(2) 0.8720(2) 0.0237(9) Uani 1 1 d . . .
N4 N 0.2376(2) 0.4409(2) 0.9149(2) 0.0241(9) Uani 1 1 d . . .
N5 N 0.3579(2) 0.3527(2) 1.0264(2) 0.0219(9) Uani 1 1 d . . .
N6 N 0.3239(2) 0.4118(2) 1.0449(2) 0.0237(9) Uani 1 1 d . . .
N7 N 0.2330(2) 0.2465(2) 0.7349(2) 0.0297(10) Uani 1 1 d . . .
H7 H 0.1971 0.2693 0.7008 0.036 Uiso 1 1 calc R . .
N8 N 0.3798(2) 0.3256(2) 0.7814(2) 0.0266(9) Uani 1 1 d . . .
H8 H 0.3939 0.3697 0.7752 0.032 Uiso 1 1 calc R . .
N9 N 0.3385(2) 0.2059(2) 0.9819(3) 0.0224(10) Uani 1 1 d . . .
N10 N 0.3611(4) 0.1668(4) 1.0192(4) 0.077(2) Uani 1 1 d . . .
C1 C 0.1708(3) 0.2492(3) 0.9999(3) 0.0278(12) Uani 1 1 d . . .
H1 H 0.1707 0.1989 0.9907 0.033 Uiso 1 1 calc R . .
C2 C 0.1244(3) 0.2836(3) 1.0339(3) 0.0336(13) Uani 1 1 d . . .
H2 H 0.0877 0.2626 1.0522 0.040 Uiso 1 1 calc R . .
C3 C 0.1434(3) 0.3549(3) 1.0351(3) 0.0304(12) Uani 1 1 d . . .
H3 H 0.1210 0.3931 1.0542 0.036 Uiso 1 1 calc R . .
C4 C 0.2419(2) 0.4149(3) 0.8007(3) 0.0259(11) Uani 1 1 d . . .
H4 H 0.2495 0.3899 0.7586 0.031 Uiso 1 1 calc R . .
C5 C 0.2143(3) 0.4843(3) 0.7978(3) 0.0312(13) Uani 1 1 d . . .
H5 H 0.1998 0.5153 0.7545 0.037 Uiso 1 1 calc R . .
C6 C 0.2125(3) 0.4987(2) 0.8705(3) 0.0300(13) Uani 1 1 d . . .
H6 H 0.1961 0.5423 0.8867 0.036 Uiso 1 1 calc R . .
C7 C 0.4215(3) 0.3460(3) 1.0826(3) 0.0240(11) Uani 1 1 d . . .
H7A H 0.4565 0.3090 1.0847 0.029 Uiso 1 1 calc R . .
C8 C 0.4306(3) 0.3988(3) 1.1368(3) 0.0306(12) Uani 1 1 d . . .
H8A H 0.4716 0.4060 1.1816 0.037 Uiso 1 1 calc R . .
C9 C 0.3666(3) 0.4393(3) 1.1119(3) 0.0286(12) Uani 1 1 d . . .
H9 H 0.3550 0.4796 1.1377 0.034 Uiso 1 1 calc R . .
C10 C 0.4548(3) 0.2180(3) 0.8898(3) 0.0288(12) Uani 1 1 d . . .
H10 H 0.4193 0.1773 0.8851 0.035 Uiso 1 1 calc R . .
C11 C 0.4944(3) 0.2028(3) 0.8300(4) 0.0400(14) Uani 1 1 d . . .
H11A H 0.5266 0.2434 0.8283 0.060 Uiso 1 1 calc R . .
H11B H 0.4578 0.1963 0.7794 0.060 Uiso 1 1 calc R . .
H11C H 0.5241 0.1590 0.8443 0.060 Uiso 1 1 calc R . .
C12 C 0.5085(3) 0.2132(3) 0.9713(3) 0.0395(14) Uani 1 1 d . . .
H12A H 0.5331 0.1663 0.9787 0.059 Uiso 1 1 calc R . .
H12B H 0.4814 0.2188 1.0084 0.059 Uiso 1 1 calc R . .
H12C H 0.5454 0.2514 0.9791 0.059 Uiso 1 1 calc R . .
C13 C 0.4621(2) 0.3755(2) 0.9181(3) 0.0239(11) Uani 1 1 d . . .
H13 H 0.4797 0.3658 0.9746 0.029 Uiso 1 1 calc R . .
C14 C 0.4242(3) 0.4490(3) 0.9076(3) 0.0300(12) Uani 1 1 d . . .
H14A H 0.4601 0.4859 0.9333 0.045 Uiso 1 1 calc R . .
H14B H 0.3839 0.4481 0.9301 0.045 Uiso 1 1 calc R . .
H14C H 0.4044 0.4601 0.8527 0.045 Uiso 1 1 calc R . .
C15 C 0.5311(3) 0.3798(3) 0.8923(3) 0.0332(13) Uani 1 1 d . . .
H15A H 0.5165 0.3889 0.8370 0.050 Uiso 1 1 calc R . .
H15B H 0.5580 0.3342 0.9038 0.050 Uiso 1 1 calc R . .
H15C H 0.5628 0.4189 0.9198 0.050 Uiso 1 1 calc R . .
C16 C 0.3457(3) 0.2880(3) 0.7095(3) 0.0383(13) Uani 1 1 d . . .
H16A H 0.3849 0.2713 0.6887 0.046 Uiso 1 1 calc R . .
H16B H 0.3142 0.3223 0.6722 0.046 Uiso 1 1 calc R . .
C17 C 0.3009(3) 0.2262(3) 0.7162(3) 0.0373(13) Uani 1 1 d . . .
H17A H 0.2866 0.1993 0.6672 0.045 Uiso 1 1 calc R . .
H17B H 0.3310 0.1938 0.7568 0.045 Uiso 1 1 calc R . .
C18 C 0.1239(2) 0.2365(3) 0.8019(3) 0.0240(11) Uani 1 1 d . . .
H18 H 0.1114 0.2084 0.8427 0.029 Uiso 1 1 calc R . .
C19 C 0.0985(3) 0.3131(3) 0.8076(4) 0.0372(14) Uani 1 1 d . . .
H19A H 0.1060 0.3421 0.7660 0.056 Uiso 1 1 calc R . .
H19B H 0.1269 0.3337 0.8572 0.056 Uiso 1 1 calc R . .
H19C H 0.0460 0.3130 0.8032 0.056 Uiso 1 1 calc R . .
C20 C 0.0763(3) 0.2054(4) 0.7244(4) 0.0481(16) Uani 1 1 d . . .
H20A H 0.0250 0.2019 0.7240 0.072 Uiso 1 1 calc R . .
H20B H 0.0945 0.1574 0.7172 0.072 Uiso 1 1 calc R . .
H20C H 0.0792 0.2370 0.6827 0.072 Uiso 1 1 calc R . .
C21 C 0.2419(3) 0.1260(2) 0.8323(3) 0.0281(12) Uani 1 1 d . . .
H21 H 0.2962 0.1206 0.8580 0.034 Uiso 1 1 calc R . .
C22 C 0.2050(3) 0.0915(3) 0.8868(4) 0.0391(14) Uani 1 1 d . . .
H22A H 0.1513 0.0950 0.8644 0.059 Uiso 1 1 calc R . .
H22B H 0.2207 0.1167 0.9362 0.059 Uiso 1 1 calc R . .
H22C H 0.2194 0.0408 0.8946 0.059 Uiso 1 1 calc R . .
C23 C 0.2247(3) 0.0832(3) 0.7579(4) 0.0470(16) Uani 1 1 d . . .
H23A H 0.2389 0.0328 0.7699 0.070 Uiso 1 1 calc R . .
H23B H 0.2525 0.1031 0.7258 0.070 Uiso 1 1 calc R . .
H23C H 0.1718 0.0859 0.7304 0.070 Uiso 1 1 calc R . .
B1 B 0.2435(3) 0.4286(3) 0.9986(4) 0.0276(13) Uani 1 1 d . . .
H1A H 0.2256 0.4717 1.0202 0.033 Uiso 1 1 calc R . .
F1 F -0.03812(16) 0.88619(17) 1.00839(17) 0.0389(8) Uani 1 1 d . . .
F2 F -0.08256(17) 0.98162(15) 0.94470(19) 0.0410(8) Uani 1 1 d . . .
F3 F -0.12086(15) 0.87795(16) 0.89906(18) 0.0383(8) Uani 1 1 d . . .
F4 F -0.03460(18) 0.9589(2) 0.66389(19) 0.0618(11) Uani 1 1 d . . .
F5 F 0.07744(17) 0.98416(19) 0.68919(18) 0.0457(9) Uani 1 1 d . . .
F6 F 0.0075(3) 1.05329(18) 0.7254(2) 0.0909(17) Uani 1 1 d . . .
F7 F 0.37226(18) 0.9759(3) 0.82167(19) 0.0666(12) Uani 1 1 d . . .
F8 F 0.4586(2) 0.92151(19) 0.9017(3) 0.0718(13) Uani 1 1 d . . .
F9 F 0.4415(2) 1.03078(19) 0.9167(2) 0.0638(11) Uani 1 1 d . . .
F10 F 0.2687(2) 1.07031(18) 1.0949(2) 0.0553(10) Uani 1 1 d . . .
F11 F 0.37672(19) 1.0354(2) 1.1557(2) 0.0635(11) Uani 1 1 d . . .
F12 F 0.2824(3) 0.9773(2) 1.1618(2) 0.0766(14) Uani 1 1 d . . .
F13 F 0.04970(18) 0.6442(2) 0.68105(18) 0.0509(10) Uani 1 1 d . . .
F14 F 0.12627(17) 0.62858(19) 0.62000(19) 0.0509(9) Uani 1 1 d . . .
F15 F 0.07621(18) 0.73007(16) 0.61926(18) 0.0485(9) Uani 1 1 d . . .
F16 F 0.41611(16) 0.71150(17) 0.8415(2) 0.0460(9) Uani 1 1 d . . .
F17 F 0.38871(18) 0.62357(17) 0.9016(2) 0.0488(9) Uani 1 1 d . . .
F18 F 0.37623(18) 0.6130(2) 0.7824(2) 0.0633(12) Uani 1 1 d . . .
F19 F 0.00759(15) 0.61352(15) 0.92659(16) 0.0321(7) Uani 1 1 d . . .
F20 F 0.07659(17) 0.53182(15) 0.9950(3) 0.0627(12) Uani 1 1 d . . .
F21 F 0.02024(16) 0.60535(19) 1.04575(18) 0.0456(9) Uani 1 1 d . . .
F22 F 0.27576(15) 0.65653(15) 1.23234(15) 0.0283(6) Uani 1 1 d . . .
F23 F 0.33591(15) 0.60679(15) 1.16494(16) 0.0310(7) Uani 1 1 d . . .
F24 F 0.35055(15) 0.71968(15) 1.19201(16) 0.0306(7) Uani 1 1 d . . .
C24 C 0.1123(2) 0.8613(2) 0.8877(3) 0.0185(10) Uani 1 1 d . . .
C25 C 0.0600(2) 0.8675(2) 0.9255(3) 0.0185(10) Uani 1 1 d . . .
H25 H 0.0667 0.8408 0.9713 0.022 Uiso 1 1 calc R . .
C26 C -0.0020(2) 0.9113(2) 0.8986(3) 0.0205(10) Uani 1 1 d . . .
C27 C -0.0134(2) 0.9503(2) 0.8320(3) 0.0206(10) Uani 1 1 d . . .
H27 H -0.0555 0.9803 0.8135 0.025 Uiso 1 1 calc R . .
C28 C 0.0373(2) 0.9451(2) 0.7924(3) 0.0194(10) Uani 1 1 d . . .
C29 C 0.0994(3) 0.9020(2) 0.8201(3) 0.0207(10) Uani 1 1 d . . .
H29 H 0.1341 0.9000 0.7927 0.025 Uiso 1 1 calc R . .
C30 C -0.0596(3) 0.9148(3) 0.9383(3) 0.0267(11) Uani 1 1 d . . .
C31 C 0.0223(3) 0.9854(2) 0.7186(3) 0.0250(11) Uani 1 1 d . . .
C32 C 0.2546(2) 0.8749(2) 0.9526(3) 0.0181(10) Uani 1 1 d . . .
C33 C 0.3041(2) 0.8952(2) 0.9137(3) 0.0189(10) Uani 1 1 d . . .
H33 H 0.3026 0.8706 0.8678 0.023 Uiso 1 1 calc R . .
C34 C 0.3556(2) 0.9502(2) 0.9401(3) 0.0188(10) Uani 1 1 d . . .
C35 C 0.3602(3) 0.9865(2) 1.0074(3) 0.0227(11) Uani 1 1 d . . .
H35 H 0.3961 1.0231 1.0262 0.027 Uiso 1 1 calc R . .
C36 C 0.3114(3) 0.9683(2) 1.0465(3) 0.0212(10) Uani 1 1 d . . .
C37 C 0.2595(3) 0.9145(2) 1.0198(3) 0.0215(10) Uani 1 1 d . . .
H37 H 0.2262 0.9039 1.0475 0.026 Uiso 1 1 calc R . .
C38 C 0.4059(3) 0.9692(3) 0.8953(3) 0.0263(11) Uani 1 1 d . . .
C39 C 0.3114(3) 1.0111(3) 1.1154(3) 0.0331(13) Uani 1 1 d . . .
C40 C 0.2049(2) 0.7646(2) 0.8538(3) 0.0175(10) Uani 1 1 d . . .
C41 C 0.1513(2) 0.7440(2) 0.7855(3) 0.0178(10) Uani 1 1 d . . .
H41 H 0.1030 0.7634 0.7740 0.021 Uiso 1 1 calc R . .
C42 C 0.1663(2) 0.6963(2) 0.7339(3) 0.0194(10) Uani 1 1 d . . .
C43 C 0.2360(2) 0.6677(2) 0.7479(3) 0.0209(10) Uani 1 1 d . . .
H43 H 0.2469 0.6359 0.7123 0.025 Uiso 1 1 calc R . .
C44 C 0.2897(3) 0.6869(2) 0.8160(3) 0.0228(11) Uani 1 1 d . . .
C45 C 0.2739(2) 0.7328(2) 0.8675(3) 0.0190(10) Uani 1 1 d . . .
H45 H 0.3115 0.7432 0.9142 0.023 Uiso 1 1 calc R . .
C46 C 0.1052(3) 0.6750(2) 0.6644(3) 0.0221(10) Uani 1 1 d . . .
C47 C 0.3669(3) 0.6582(3) 0.8348(3) 0.0319(12) Uani 1 1 d . . .
C48 C 0.1850(2) 0.7551(2) 0.9845(3) 0.0173(10) Uani 1 1 d . . .
C49 C 0.1256(2) 0.7069(2) 0.9670(3) 0.0200(10) Uani 1 1 d . . .
H49 H 0.0861 0.7139 0.9209 0.024 Uiso 1 1 calc R . .
C50 C 0.1220(2) 0.6502(2) 1.0135(3) 0.0191(10) Uani 1 1 d . . .
C51 C 0.1785(2) 0.6381(2) 1.0809(3) 0.0211(10) Uani 1 1 d . . .
H51 H 0.1761 0.5989 1.1134 0.025 Uiso 1 1 calc R . .
C52 C 0.2384(2) 0.6839(2) 1.1003(3) 0.0182(10) Uani 1 1 d . . .
C54 C 0.0570(3) 0.6004(3) 0.9947(3) 0.0277(12) Uani 1 1 d . . .
C55 C 0.2999(2) 0.6675(2) 1.1723(3) 0.0203(10) Uani 1 1 d . . .

loop_
_atom_site_aniso_label
_atom_site_aniso_U_11
_atom_site_aniso_U_22
_atom_site_aniso_U_33
_atom_site_aniso_U_23
_atom_site_aniso_U_13
_atom_site_aniso_U_12
C53 0.017(2) 0.019(2) 0.020(3) -0.0060(19) 0.005(2) -0.0029(18)
B2 0.016(3) 0.017(2) 0.018(3) 0.001(2) 0.001(2) 0.001(2)
Ru1 0.01221(19) 0.01435(18) 0.0241(2) 0.00368(15) 0.00357(15) 0.00198(14)
P1 0.0165(6) 0.0186(6) 0.0289(7) 0.0011(5) 0.0067(5) 0.0002(5)
P2 0.0150(6) 0.0184(6) 0.0270(7) 0.0033(5) 0.0016(5) -0.0006(5)
N1 0.018(2) 0.020(2) 0.041(3) 0.0016(19) 0.0104(19) 0.0004(17)
N2 0.017(2) 0.024(2) 0.035(3) 0.0009(18) 0.0089(19) 0.0034(17)
N3 0.015(2) 0.018(2) 0.035(3) 0.0067(18) 0.0043(18) 0.0028(16)
N4 0.016(2) 0.0169(19) 0.039(3) 0.0008(18) 0.0079(19) 0.0031(16)
N5 0.015(2) 0.021(2) 0.028(2) -0.0021(17) 0.0053(18) 0.0025(16)
N6 0.018(2) 0.0182(19) 0.035(3) -0.0045(18) 0.0075(19) 0.0006(16)
N7 0.023(2) 0.034(2) 0.028(2) 0.0046(19) 0.0027(19) -0.0031(19)
N8 0.025(2) 0.029(2) 0.027(2) 0.0008(18) 0.0092(19) -0.0043(18)
N9 0.018(2) 0.016(2) 0.031(3) 0.0122(18) 0.0049(19) 0.0116(17)
N10 0.070(5) 0.078(5) 0.096(6) -0.037(4) 0.044(4) -0.026(4)
C1 0.025(3) 0.024(3) 0.032(3) 0.004(2) 0.006(2) 0.000(2)
C2 0.029(3) 0.031(3) 0.046(4) 0.001(2) 0.019(3) 0.002(2)
C3 0.023(3) 0.030(3) 0.041(3) 0.000(2) 0.014(2) 0.005(2)
C4 0.015(2) 0.028(3) 0.033(3) 0.007(2) 0.005(2) 0.003(2)
C5 0.021(3) 0.023(3) 0.048(4) 0.014(2) 0.008(3) 0.001(2)
C6 0.020(3) 0.015(2) 0.054(4) 0.008(2) 0.011(3) 0.001(2)
C7 0.016(2) 0.024(2) 0.030(3) 0.004(2) 0.004(2) 0.0021(19)
C8 0.020(3) 0.039(3) 0.031(3) -0.004(2) 0.005(2) -0.003(2)
C9 0.029(3) 0.026(3) 0.036(3) -0.006(2) 0.018(3) -0.005(2)
C10 0.020(3) 0.022(3) 0.042(3) -0.001(2) 0.007(2) 0.003(2)
C11 0.033(3) 0.035(3) 0.055(4) -0.006(3) 0.018(3) 0.006(3)
C12 0.030(3) 0.038(3) 0.048(4) 0.003(3) 0.007(3) 0.017(3)
C13 0.015(2) 0.026(2) 0.030(3) -0.004(2) 0.006(2) -0.003(2)
C14 0.023(3) 0.028(3) 0.040(3) -0.003(2) 0.012(2) -0.009(2)
C15 0.022(3) 0.035(3) 0.044(3) -0.006(3) 0.013(3) -0.008(2)
C16 0.031(3) 0.050(3) 0.034(3) -0.003(3) 0.010(3) -0.001(3)
C17 0.042(3) 0.039(3) 0.031(3) 0.000(2) 0.012(3) 0.003(3)
C18 0.014(2) 0.027(2) 0.028(3) 0.009(2) 0.002(2) -0.0003(19)
C19 0.011(2) 0.030(3) 0.062(4) 0.011(3) -0.001(3) 0.002(2)
C20 0.010(3) 0.075(4) 0.053(4) -0.009(3) 0.002(3) -0.007(3)
C21 0.020(3) 0.018(2) 0.036(3) -0.002(2) -0.005(2) 0.001(2)
C22 0.031(3) 0.022(3) 0.058(4) 0.006(3) 0.005(3) 0.000(2)
C23 0.040(3) 0.029(3) 0.058(4) -0.012(3) -0.005(3) -0.003(3)
B1 0.017(3) 0.021(3) 0.045(4) -0.002(3) 0.010(3) 0.003(2)
F1 0.0313(17) 0.059(2) 0.0305(18) 0.0133(15) 0.0159(14) 0.0134(15)
F2 0.0454(19) 0.0251(16) 0.063(2) 0.0000(15) 0.0322(18) 0.0088(14)
F3 0.0222(16) 0.0478(19) 0.046(2) -0.0034(15) 0.0120(14) -0.0112(14)
F4 0.040(2) 0.103(3) 0.0276(19) 0.0268(19) -0.0110(16) -0.031(2)
F5 0.0302(17) 0.070(2) 0.038(2) 0.0260(17) 0.0115(15) -0.0008(16)
F6 0.208(5) 0.032(2) 0.055(3) 0.0247(18) 0.072(3) 0.049(3)
F7 0.035(2) 0.135(4) 0.028(2) 0.013(2) 0.0073(16) -0.026(2)
F8 0.067(3) 0.052(2) 0.126(4) 0.041(2) 0.074(3) 0.030(2)
F9 0.082(3) 0.055(2) 0.073(3) -0.025(2) 0.050(2) -0.045(2)
F10 0.065(2) 0.046(2) 0.053(2) -0.0208(17) 0.0162(19) 0.0113(18)
F11 0.044(2) 0.089(3) 0.050(2) -0.045(2) 0.0030(18) -0.009(2)
F12 0.146(4) 0.056(2) 0.049(2) -0.0272(19) 0.063(3) -0.050(3)
F13 0.043(2) 0.083(3) 0.0271(18) -0.0104(17) 0.0103(16) -0.0407(19)
F14 0.0367(19) 0.069(2) 0.038(2) -0.0342(18) -0.0013(16) 0.0053(17)
F15 0.053(2) 0.0336(17) 0.037(2) 0.0049(14) -0.0184(16) -0.0097(15)
F16 0.0181(15) 0.050(2) 0.064(2) 0.0088(17) 0.0045(15) 0.0033(15)
F17 0.0408(19) 0.0450(19) 0.055(2) 0.0185(17) 0.0062(17) 0.0211(16)
F18 0.0340(19) 0.086(3) 0.062(3) -0.032(2) 0.0026(18) 0.0279(19)
F19 0.0214(15) 0.0433(17) 0.0266(17) 0.0013(13) 0.0003(13) -0.0115(13)
F20 0.0284(18) 0.0177(15) 0.124(4) -0.0051(18) -0.002(2) -0.0041(14)
F21 0.0319(18) 0.073(2) 0.0299(18) 0.0081(16) 0.0073(15) -0.0212(17)
F22 0.0280(15) 0.0405(17) 0.0172(15) 0.0039(12) 0.0082(13) 0.0057(13)
F23 0.0261(15) 0.0323(16) 0.0329(17) 0.0004(13) 0.0070(13) 0.0114(13)
F24 0.0252(15) 0.0351(16) 0.0245(16) 0.0016(13) -0.0022(13) -0.0049(13)
C24 0.018(2) 0.017(2) 0.016(2) -0.0057(18) 0.000(2) -0.0039(18)
C25 0.019(2) 0.017(2) 0.017(2) 0.0001(18) 0.003(2) -0.0032(18)
C26 0.020(2) 0.019(2) 0.022(3) -0.0045(19) 0.006(2) -0.0027(19)
C27 0.016(2) 0.014(2) 0.026(3) 0.0006(19) -0.002(2) 0.0008(18)
C28 0.021(2) 0.014(2) 0.021(3) -0.0027(18) 0.003(2) -0.0057(18)
C29 0.021(2) 0.018(2) 0.023(3) -0.0027(19) 0.007(2) -0.0035(19)
C30 0.023(3) 0.028(3) 0.030(3) -0.001(2) 0.009(2) 0.002(2)
C31 0.027(3) 0.021(2) 0.024(3) 0.004(2) 0.003(2) 0.000(2)
C32 0.016(2) 0.017(2) 0.017(2) 0.0026(18) -0.0002(19) 0.0028(18)
C33 0.020(2) 0.017(2) 0.018(3) -0.0008(18) 0.003(2) 0.0041(18)
C34 0.015(2) 0.018(2) 0.022(3) 0.0012(19) 0.002(2) 0.0026(18)
C35 0.018(2) 0.017(2) 0.028(3) -0.004(2) -0.001(2) -0.0024(19)
C36 0.024(3) 0.019(2) 0.018(3) -0.0012(19) 0.001(2) 0.0020(19)
C37 0.022(3) 0.020(2) 0.023(3) 0.0018(19) 0.007(2) 0.0015(19)
C38 0.022(3) 0.022(2) 0.033(3) -0.004(2) 0.007(2) -0.005(2)
C39 0.047(3) 0.026(3) 0.025(3) -0.002(2) 0.010(3) -0.008(2)
C40 0.017(2) 0.017(2) 0.019(2) 0.0026(18) 0.005(2) -0.0040(18)
C41 0.016(2) 0.016(2) 0.021(3) 0.0023(18) 0.005(2) -0.0003(18)
C42 0.020(2) 0.015(2) 0.024(3) 0.0035(19) 0.008(2) -0.0043(18)
C43 0.025(3) 0.014(2) 0.025(3) -0.0003(19) 0.009(2) 0.0014(19)
C44 0.021(2) 0.021(2) 0.026(3) 0.003(2) 0.007(2) 0.0015(19)
C45 0.020(2) 0.016(2) 0.020(3) -0.0002(18) 0.004(2) -0.0003(18)
C46 0.024(3) 0.023(2) 0.021(3) 0.000(2) 0.009(2) -0.002(2)
C47 0.028(3) 0.033(3) 0.032(3) -0.002(2) 0.005(2) 0.007(2)
C48 0.019(2) 0.014(2) 0.020(3) -0.0027(18) 0.008(2) -0.0002(18)
C49 0.017(2) 0.024(2) 0.017(2) -0.003(2) 0.0017(19) 0.0005(19)
C50 0.018(2) 0.017(2) 0.024(3) -0.0026(19) 0.009(2) 0.0014(18)
C51 0.024(3) 0.020(2) 0.021(3) -0.0011(19) 0.009(2) -0.0005(19)
C52 0.019(2) 0.020(2) 0.017(2) -0.0045(18) 0.008(2) 0.0020(18)
C54 0.022(3) 0.029(3) 0.029(3) 0.001(2) 0.003(2) -0.002(2)
C55 0.021(2) 0.022(2) 0.017(3) -0.0020(19) 0.005(2) 0.002(2)

loop_
_geom_bond_atom_site_label_1
_geom_bond_atom_site_label_2
_geom_bond_distance
_geom_bond_site_symmetry_2
_geom_bond_publ_flag
C53 C48 1.398(6) . ?
C53 C52 1.392(6) . ?
C53 H53 0.9500 . ?
B2 C32 1.639(6) . ?
B2 C40 1.636(7) . ?
B2 C48 1.641(7) . ?
B2 C24 1.648(7) . ?
Ru1 N9 1.933(4) . ?
Ru1 N3 2.079(4) . ?
Ru1 N1 2.159(4) . ?
Ru1 N5 2.165(4) . ?
Ru1 P2 2.3449(13) . ?
Ru1 P1 2.3563(13) . ?
P1 N8 1.679(4) . ?
P1 C10 1.869(5) . ?
P1 C13 1.854(5) . ?
P2 N7 1.669(4) . ?
P2 C18 1.859(5) . ?
P2 C21 1.886(5) . ?
N1 C1 1.337(6) . ?
N1 N2 1.367(5) . ?
N2 C3 1.341(6) . ?
N2 B1 1.532(7) . ?
N3 C4 1.341(6) . ?
N3 N4 1.369(5) . ?
N4 C6 1.343(6) . ?
N4 B1 1.522(8) . ?
N5 C7 1.331(6) . ?
N5 N6 1.371(5) . ?
N6 C9 1.345(6) . ?
N6 B1 1.537(7) . ?
N7 C17 1.489(7) . ?
N7 H7 0.8800 . ?
N8 C16 1.453(7) . ?
N8 H8 0.8800 . ?
N9 N10 0.999(8) . ?
C1 C2 1.390(7) . ?
C1 H1 0.9500 . ?
C2 C3 1.373(7) . ?
C2 H2 0.9500 . ?
C3 H3 0.9500 . ?
C4 C5 1.388(7) . ?
C4 H4 0.9500 . ?
C5 C6 1.370(8) . ?
C5 H5 0.9500 . ?
C6 H6 0.9500 . ?
C7 C8 1.370(7) . ?
C7 H7A 0.9500 . ?
C8 C9 1.386(7) . ?
C8 H8A 0.9500 . ?
C9 H9 0.9500 . ?
C10 C11 1.540(7) . ?
C10 C12 1.528(7) . ?
C10 H10 1.0000 . ?
C11 H11A 0.9800 . ?
C11 H11B 0.9800 . ?
C11 H11C 0.9800 . ?
C12 H12A 0.9800 . ?
C12 H12B 0.9800 . ?
C12 H12C 0.9800 . ?
C13 C15 1.534(6) . ?
C13 C14 1.530(7) . ?
C13 H13 1.0000 . ?
C14 H14A 0.9800 . ?
C14 H14B 0.9800 . ?
C14 H14C 0.9800 . ?
C15 H15A 0.9800 . ?
C15 H15B 0.9800 . ?
C15 H15C 0.9800 . ?
C16 C17 1.460(7) . ?
C16 H16A 0.9900 . ?
C16 H16B 0.9900 . ?
C17 H17A 0.9900 . ?
C17 H17B 0.9900 . ?
C18 C20 1.541(7) . ?
C18 C19 1.520(7) . ?
C18 H18 1.0000 . ?
C19 H19A 0.9800 . ?
C19 H19B 0.9800 . ?
C19 H19C 0.9800 . ?
C20 H20A 0.9800 . ?
C20 H20B 0.9800 . ?
C20 H20C 0.9800 . ?
C21 C23 1.523(7) . ?
C21 C22 1.532(8) . ?
C21 H21 1.0000 . ?
C22 H22A 0.9800 . ?
C22 H22B 0.9800 . ?
C22 H22C 0.9800 . ?
C23 H23A 0.9800 . ?
C23 H23B 0.9800 . ?
C23 H23C 0.9800 . ?
B1 H1A 1.0000 . ?
F1 C30 1.332(6) . ?
F2 C30 1.336(5) . ?
F3 C30 1.353(6) . ?
F4 C31 1.322(6) . ?
F5 C31 1.325(6) . ?
F6 C31 1.308(6) . ?
F7 C38 1.307(6) . ?
F8 C38 1.319(6) . ?
F9 C38 1.327(5) . ?
F10 C39 1.352(6) . ?
F11 C39 1.315(6) . ?
F12 C39 1.311(6) . ?
F13 C46 1.321(5) . ?
F14 C46 1.332(5) . ?
F15 C46 1.324(5) . ?
F16 C47 1.345(6) . ?
F17 C47 1.330(6) . ?
F18 C47 1.330(6) . ?
F19 C54 1.332(6) . ?
F20 C54 1.328(6) . ?
F21 C54 1.336(6) . ?
F22 C55 1.335(5) . ?
F23 C55 1.351(5) . ?
F24 C55 1.338(5) . ?
C24 C25 1.385(6) . ?
C24 C29 1.406(6) . ?
C25 C26 1.394(6) . ?
C25 H25 0.9500 . ?
C26 C27 1.378(6) . ?
C26 C30 1.498(7) . ?
C27 C28 1.382(7) . ?
C27 H27 0.9500 . ?
C28 C29 1.390(6) . ?
C28 C31 1.493(6) . ?
C29 H29 0.9500 . ?
C32 C33 1.402(6) . ?
C32 C37 1.413(6) . ?
C33 C34 1.396(6) . ?
C33 H33 0.9500 . ?
C34 C35 1.384(6) . ?
C34 C38 1.488(7) . ?
C35 C36 1.385(7) . ?
C35 H35 0.9500 . ?
C36 C37 1.385(6) . ?
C36 C39 1.493(7) . ?
C37 H37 0.9500 . ?
C40 C41 1.402(6) . ?
C40 C45 1.395(6) . ?
C41 C42 1.390(6) . ?
C41 H41 0.9500 . ?
C42 C43 1.381(6) . ?
C42 C46 1.488(6) . ?
C43 C44 1.392(7) . ?
C43 H43 0.9500 . ?
C44 C45 1.374(6) . ?
C44 C47 1.503(7) . ?
C45 H45 0.9500 . ?
C48 C49 1.402(6) . ?
C49 C50 1.372(6) . ?
C49 H49 0.9500 . ?
C50 C51 1.382(6) . ?
C50 C54 1.500(6) . ?
C51 C52 1.382(6) . ?
C51 H51 0.9500 . ?
C52 C55 1.498(6) . ?
